data_2016305
loop_
_publ_author_name
'Vladimir N. Nesterov'
'David J. Wiedenfeld'
'Svitlana V. Nesterova'
'Lucas F. Hastings'

_publ_section_title
;
 Three sterically hindered
 6-amino-5-cyano-2-methyl-4-(1-naphthyl)-4<i>H</i>-pyran-3-carboxylate
 derivatives
;
_journal_coeditor_code BM3039
_journal_issue 12
_journal_name_full 'Acta Crystallographica Section C'
_journal_page_first o685
_journal_page_last o689
_journal_paper_doi 10.1107/S0108270107049001
_journal_volume 63
_journal_year 2007
_chemical_formula_iupac 'C21 H20 N2 O4'
_chemical_formula_moiety 'C21 H20 N2 O4'
_chemical_formula_sum 'C21 H20 N2 O4'
_chemical_formula_weight 364.39
_chemical_name_systematic
;
2-methoxyethyl
6-amino-5-cyano-2-methyl-4-(1-naphthyl)-4<i>H</i>-pyran-3-carboxylate
;
_space_group_IT_number 2
_symmetry_cell_setting triclinic
_symmetry_space_group_name_Hall '-P 1'
_symmetry_space_group_name_H-M 'P -1'
_atom_sites_solution_hydrogens geom
_atom_sites_solution_primary direct
_atom_sites_solution_secondary difmap
_audit_creation_method SHELXTL-2001
_cell_angle_alpha 98.391(7)
_cell_angle_beta 100.819(8)
_cell_angle_gamma 107.349(7)
_cell_formula_units_Z 2
_cell_length_a 8.245(2)
_cell_length_b 10.962(3)
_cell_length_c 11.008(3)
_cell_measurement_reflns_used 1887
_cell_measurement_temperature 100(2)
_cell_measurement_theta_max 28
_cell_measurement_theta_min 3
_cell_volume 910.9(4)
_computing_cell_refinement 'SAINT-Plus (Bruker, 2001)'
_computing_data_collection 'APEX2 (Bruker, 2005)'
_computing_data_reduction 'SAINT-Plus (Bruker, 2001)'
_computing_molecular_graphics 'SHELXTL (Sheldrick, 2001)'
_computing_publication_material 'SHELXTL (Sheldrick, 2001)'
_computing_structure_refinement 'SHELXTL (Sheldrick, 2001)'
_computing_structure_solution 'SHELXTL (Sheldrick, 2001)'
_diffrn_ambient_temperature 100(2)
_diffrn_measured_fraction_theta_full 0.998
_diffrn_measured_fraction_theta_max 0.998
_diffrn_measurement_device_type 'Bruker SMART APEXII CCD area-detector'
_diffrn_measurement_method '\f and \w'
_diffrn_radiation_monochromator graphite
_diffrn_radiation_source 'sealed tube'
_diffrn_radiation_type MoK\a
_diffrn_radiation_wavelength 0.71073
_diffrn_reflns_av_R_equivalents 0.029
_diffrn_reflns_av_sigmaI/netI 0.045
_diffrn_reflns_limit_h_max 10
_diffrn_reflns_limit_h_min -10
_diffrn_reflns_limit_k_max 13
_diffrn_reflns_limit_k_min -13
_diffrn_reflns_limit_l_max 13
_diffrn_reflns_limit_l_min -13
_diffrn_reflns_number 7926
_diffrn_reflns_theta_full 26.02
_diffrn_reflns_theta_max 26.02
_diffrn_reflns_theta_min 1.93
_exptl_absorpt_coefficient_mu 0.093
_exptl_absorpt_correction_T_max 0.9872
_exptl_absorpt_correction_T_min 0.902
_exptl_absorpt_correction_type multi-scan
_exptl_absorpt_process_details '(SADABS; Sheldrick, 2003)'
_exptl_crystal_colour colourless
_exptl_crystal_density_diffrn 1.328
_exptl_crystal_density_method 'not measured'
_exptl_crystal_description 'square prism'
_exptl_crystal_F_000 384
_exptl_crystal_size_max 0.22
_exptl_crystal_size_mid 0.17
_exptl_crystal_size_min 0.14
_refine_diff_density_max 0.27
_refine_diff_density_min -0.26
_refine_ls_extinction_method none
_refine_ls_goodness_of_fit_ref 0.997
_refine_ls_hydrogen_treatment constr
_refine_ls_matrix_type full
_refine_ls_number_parameters 246
_refine_ls_number_reflns 3594
_refine_ls_number_restraints 0
_refine_ls_restrained_S_all 0.997
_refine_ls_R_factor_all 0.0706
_refine_ls_R_factor_gt 0.0427
_refine_ls_shift/su_max 0.000
_refine_ls_shift/su_mean 0.000
_refine_ls_structure_factor_coef Fsqd
_refine_ls_weighting_details 'calc w = 1/[\s^2^(Fo^2^)+(0.056P)^2^+0.1P] where P=(Fo^2^+2Fc^2^)/3'
_refine_ls_weighting_scheme calc
_refine_ls_wR_factor_gt 0.0982
_refine_ls_wR_factor_ref 0.1109
_reflns_number_gt 2533
_reflns_number_total 3594
_reflns_threshold_expression I>2\s(I)
_cod_data_source_file bm3039.cif
_cod_data_source_block II
_cod_database_code 2016305
_cod_database_fobs_code 2016305

loop_
_symmetry_equiv_pos_as_xyz
'x, y, z'
'-x, -y, -z'

loop_
_atom_site_type_symbol
_atom_site_label
_atom_site_fract_x
_atom_site_fract_y
_atom_site_fract_z
_atom_site_U_iso_or_equiv
_atom_site_adp_type
_atom_site_calc_flag
_atom_site_refinement_flags
_atom_site_occupancy
O O1 0.41018(15) 0.31202(11) 0.38590(11) 0.0211(3) Uani d . 1
O O2 0.99168(15) 0.33411(12) 0.37665(11) 0.0258(3) Uani d . 1
O O3 0.79086(16) 0.27279(14) 0.19303(11) 0.0324(3) Uani d . 1
O O4 0.68966(17) 0.09791(13) -0.03360(12) 0.0333(3) Uani d . 1
N N1 0.31640(19) 0.35927(14) 0.55706(14) 0.0234(4) Uani d . 1
H H1A 0.3256 0.3807 0.6389 0.028 Uiso calc R 1
H H1B 0.2167 0.3462 0.5027 0.028 Uiso calc R 1
N N2 0.6754(2) 0.44120(16) 0.82608(15) 0.0308(4) Uani d . 1
C C1 0.6502(2) 0.40580(17) 0.71815(17) 0.0214(4) Uani d . 1
C C2 0.5359(2) 0.30202(16) 0.32044(16) 0.0190(4) Uani d . 1
C C3 0.6993(2) 0.31493(16) 0.38225(15) 0.0179(4) Uani d . 1
C C4 0.7578(2) 0.33739(16) 0.52564(15) 0.0178(4) Uani d . 1
H H4A 0.8651 0.4171 0.5560 0.021 Uiso calc R 1
C C5 0.6159(2) 0.36299(16) 0.58482(16) 0.0182(4) Uani d . 1
C C6 0.4542(2) 0.34660(16) 0.51515(16) 0.0186(4) Uani d . 1
C C7 0.8057(2) 0.22093(16) 0.56394(15) 0.0177(4) Uani d . 1
C C8 0.7108(2) 0.09620(17) 0.49691(16) 0.0204(4) Uani d . 1
H H8A 0.6121 0.0832 0.4298 0.024 Uiso calc R 1
C C9 0.7544(2) -0.01314(17) 0.52405(17) 0.0245(4) Uani d . 1
H H9A 0.6845 -0.0983 0.4764 0.029 Uiso calc R 1
C C10 0.8967(2) 0.00282(18) 0.61857(18) 0.0262(4) Uani d . 1
H H10A 0.9274 -0.0711 0.6351 0.031 Uiso calc R 1
C C11 0.9988(2) 0.12883(18) 0.69210(16) 0.0226(4) Uani d . 1
C C12 1.1508(2) 0.1489(2) 0.78962(17) 0.0288(4) Uani d . 1
H H12A 1.1851 0.0760 0.8049 0.035 Uiso calc R 1
C C13 1.2476(2) 0.2700(2) 0.86114(17) 0.0316(5) Uani d . 1
H H13A 1.3503 0.2814 0.9239 0.038 Uiso calc R 1
C C14 1.1960(2) 0.3792(2) 0.84245(17) 0.0283(4) Uani d . 1
H H14A 1.2603 0.4629 0.8957 0.034 Uiso calc R 1
C C15 1.0532(2) 0.36457(18) 0.74761(16) 0.0222(4) Uani d . 1
H H15A 1.0210 0.4389 0.7350 0.027 Uiso calc R 1
C C16 0.9525(2) 0.24030(17) 0.66782(15) 0.0191(4) Uani d . 1
C C17 0.4512(2) 0.27700(19) 0.18317(16) 0.0267(4) Uani d . 1
H H17A 0.5287 0.2543 0.1332 0.040 Uiso calc R 1
H H17B 0.4292 0.3558 0.1633 0.040 Uiso calc R 1
H H17C 0.3399 0.2044 0.1626 0.040 Uiso calc R 1
C C18 0.8406(2) 0.30847(16) 0.31877(16) 0.0198(4) Uani d . 1
C C19 0.9213(2) 0.2536(2) 0.12673(17) 0.0292(5) Uani d . 1
H H19A 0.9628 0.1832 0.1526 0.035 Uiso calc R 1
H H19B 1.0231 0.3352 0.1453 0.035 Uiso calc R 1
C C20 0.8308(2) 0.21658(19) -0.01109(17) 0.0287(4) Uani d . 1
H H20A 0.7866 0.2864 -0.0354 0.034 Uiso calc R 1
H H20B 0.9141 0.2054 -0.0624 0.034 Uiso calc R 1
C C21 0.5818(3) 0.0644(2) -0.15847(18) 0.0349(5) Uani d . 1
H H21A 0.4788 -0.0123 -0.1666 0.052 Uiso calc R 1
H H21B 0.6482 0.0443 -0.2192 0.052 Uiso calc R 1
H H21C 0.5440 0.1382 -0.1759 0.052 Uiso calc R 1

loop_
_atom_site_aniso_label
_atom_site_aniso_U_11
_atom_site_aniso_U_22
_atom_site_aniso_U_33
_atom_site_aniso_U_12
_atom_site_aniso_U_13
_atom_site_aniso_U_23
O1 0.0180(6) 0.0299(7) 0.0177(6) 0.0116(6) 0.0043(5) 0.0045(5)
O2 0.0167(7) 0.0373(8) 0.0240(7) 0.0092(6) 0.0050(5) 0.0076(6)
O3 0.0215(7) 0.0574(9) 0.0180(7) 0.0137(7) 0.0079(5) 0.0019(6)
O4 0.0306(8) 0.0372(8) 0.0250(7) 0.0021(6) 0.0059(6) 0.0057(6)
N1 0.0208(8) 0.0329(9) 0.0209(8) 0.0139(7) 0.0066(6) 0.0069(7)
N2 0.0314(9) 0.0419(10) 0.0218(9) 0.0181(8) 0.0063(7) 0.0031(8)
C1 0.0182(9) 0.0237(10) 0.0256(11) 0.0108(8) 0.0063(8) 0.0064(8)
C2 0.0205(9) 0.0184(9) 0.0198(9) 0.0083(7) 0.0064(7) 0.0041(7)
C3 0.0191(9) 0.0167(9) 0.0177(9) 0.0059(7) 0.0041(7) 0.0039(7)
C4 0.0167(9) 0.0181(9) 0.0177(9) 0.0056(7) 0.0037(7) 0.0024(7)
C5 0.0202(9) 0.0184(9) 0.0171(9) 0.0073(7) 0.0050(7) 0.0045(7)
C6 0.0220(9) 0.0166(9) 0.0191(9) 0.0081(7) 0.0059(7) 0.0046(7)
C7 0.0154(8) 0.0228(9) 0.0174(9) 0.0078(7) 0.0069(7) 0.0050(7)
C8 0.0166(9) 0.0247(9) 0.0205(9) 0.0075(7) 0.0049(7) 0.0051(7)
C9 0.0262(10) 0.0198(9) 0.0297(10) 0.0075(8) 0.0118(8) 0.0060(8)
C10 0.0275(10) 0.0280(10) 0.0338(11) 0.0167(9) 0.0145(8) 0.0145(9)
C11 0.0200(9) 0.0318(10) 0.0221(9) 0.0115(8) 0.0108(7) 0.0114(8)
C12 0.0266(10) 0.0436(12) 0.0264(10) 0.0201(9) 0.0095(8) 0.0176(9)
C13 0.0212(10) 0.0573(14) 0.0193(10) 0.0167(10) 0.0030(8) 0.0128(9)
C14 0.0199(10) 0.0420(12) 0.0195(10) 0.0065(9) 0.0048(7) 0.0045(8)
C15 0.0194(9) 0.0297(10) 0.0197(9) 0.0085(8) 0.0081(7) 0.0067(8)
C16 0.0161(9) 0.0276(10) 0.0167(9) 0.0086(8) 0.0079(7) 0.0072(7)
C17 0.0252(10) 0.0391(11) 0.0207(10) 0.0188(9) 0.0042(8) 0.0064(8)
C18 0.0209(9) 0.0182(9) 0.0205(9) 0.0058(7) 0.0056(7) 0.0056(7)
C19 0.0203(10) 0.0434(12) 0.0255(10) 0.0105(9) 0.0127(8) 0.0038(9)
C20 0.0269(10) 0.0334(11) 0.0246(10) 0.0061(9) 0.0111(8) 0.0051(8)
C21 0.0296(11) 0.0419(13) 0.0292(11) 0.0117(10) 0.0035(9) 0.0013(9)

loop_
_atom_type_symbol
_atom_type_description
_atom_type_scat_dispersion_real
_atom_type_scat_dispersion_imag
_atom_type_scat_source
C C 0.0033 0.0016 'International Tables Vol C Tables 4.2.6.8 and 6.1.1.4'
H H 0.0000 0.0000 'International Tables Vol C Tables 4.2.6.8 and 6.1.1.4'
N N 0.0061 0.0033 'International Tables Vol C Tables 4.2.6.8 and 6.1.1.4'
O O 0.0106 0.0060 'International Tables Vol C Tables 4.2.6.8 and 6.1.1.4'

loop_
_geom_angle_atom_site_label_1
_geom_angle_atom_site_label_2
_geom_angle_atom_site_label_3
_geom_angle
C6 O1 C2 120.42(13)
C18 O3 C19 117.36(14)
C20 O4 C21 112.39(14)
C6 N1 H1A 120.0
C6 N1 H1B 120.0
H1A N1 H1B 120.0
N2 C1 C5 178.80(19)
C3 C2 O1 121.12(15)
C3 C2 C17 131.90(16)
O1 C2 C17 106.98(14)
C2 C3 C18 123.96(16)
C2 C3 C4 123.21(15)
C18 C3 C4 112.83(14)
C5 C4 C3 109.69(14)
C5 C4 C7 112.09(14)
C3 C4 C7 110.55(13)
C5 C4 H4A 108.1
C3 C4 H4A 108.1
C7 C4 H4A 108.1
C6 C5 C1 117.45(16)
C6 C5 C4 122.48(15)
C1 C5 C4 120.07(15)
N1 C6 C5 127.75(16)
N1 C6 O1 110.06(14)
C5 C6 O1 122.19(15)
C8 C7 C16 118.85(15)
C8 C7 C4 119.98(15)
C16 C7 C4 121.15(15)
C7 C8 C9 122.26(16)
C7 C8 H8A 118.9
C9 C8 H8A 118.9
C10 C9 C8 120.14(17)
C10 C9 H9A 119.9
C8 C9 H9A 119.9
C9 C10 C11 120.33(16)
C9 C10 H10A 119.8
C11 C10 H10A 119.8
C10 C11 C12 121.55(16)
C10 C11 C16 119.98(16)
C12 C11 C16 118.46(17)
C13 C12 C11 121.38(17)
C13 C12 H12A 119.3
C11 C12 H12A 119.3
C12 C13 C14 120.24(17)
C12 C13 H13A 119.9
C14 C13 H13A 119.9
C15 C14 C13 120.09(18)
C15 C14 H14A 120.0
C13 C14 H14A 120.0
C14 C15 C16 121.28(17)
C14 C15 H15A 119.4
C16 C15 H15A 119.4
C15 C16 C11 118.38(15)
C15 C16 C7 123.27(15)
C11 C16 C7 118.35(16)
C2 C17 H17A 109.5
C2 C17 H17B 109.5
H17A C17 H17B 109.5
C2 C17 H17C 109.5
H17A C17 H17C 109.5
H17B C17 H17C 109.5
O2 C18 O3 122.03(16)
O2 C18 C3 122.77(16)
O3 C18 C3 115.20(15)
O3 C19 C20 105.69(15)
O3 C19 H19A 110.6
C20 C19 H19A 110.6
O3 C19 H19B 110.6
C20 C19 H19B 110.6
H19A C19 H19B 108.7
O4 C20 C19 108.54(15)
O4 C20 H20A 110.0
C19 C20 H20A 110.0
O4 C20 H20B 110.0
C19 C20 H20B 110.0
H20A C20 H20B 108.4
O4 C21 H21A 109.5
O4 C21 H21B 109.5
H21A C21 H21B 109.5
O4 C21 H21C 109.5
H21A C21 H21C 109.5
H21B C21 H21C 109.5

loop_
_geom_bond_atom_site_label_1
_geom_bond_atom_site_label_2
_geom_bond_distance
_geom_bond_publ_flag
O1 C6 1.366(2) ?
O1 C2 1.389(2) ?
O2 C18 1.215(2) yes
O3 C18 1.330(2) yes
O3 C19 1.455(2) ?
O4 C20 1.415(2) ?
O4 C21 1.419(2) ?
N1 C6 1.340(2) yes
N1 H1A 0.8800 ?
N1 H1B 0.8800 ?
N2 C1 1.153(2) ?
C1 C5 1.421(2) ?
C2 C3 1.347(2) yes
C2 C17 1.488(2) ?
C3 C18 1.481(2) yes
C3 C4 1.521(2) ?
C4 C5 1.517(2) ?
C4 C7 1.536(2) yes
C4 H4A 1.0000 ?
C5 C6 1.353(2) yes
C7 C8 1.370(2) ?
C7 C16 1.440(2) ?
C8 C9 1.406(2) ?
C8 H8A 0.9500 ?
C9 C10 1.362(3) ?
C9 H9A 0.9500 ?
C10 C11 1.413(3) ?
C10 H10A 0.9500 ?
C11 C12 1.426(2) ?
C11 C16 1.430(2) ?
C12 C13 1.359(3) ?
C12 H12A 0.9500 ?
C13 C14 1.414(3) ?
C13 H13A 0.9500 ?
C14 C15 1.370(2) ?
C14 H14A 0.9500 ?
C15 C16 1.421(2) ?
C15 H15A 0.9500 ?
C17 H17A 0.9800 ?
C17 H17B 0.9800 ?
C17 H17C 0.9800 ?
C19 C20 1.496(3) ?
C19 H19A 0.9900 ?
C19 H19B 0.9900 ?
C20 H20A 0.9900 ?
C20 H20B 0.9900 ?
C21 H21A 0.9800 ?
C21 H21B 0.9800 ?
C21 H21C 0.9800 ?

loop_
_geom_hbond_atom_site_label_D
_geom_hbond_atom_site_label_H
_geom_hbond_atom_site_label_A
_geom_hbond_site_symmetry_A
_geom_hbond_distance_DH
_geom_hbond_distance_HA
_geom_hbond_distance_DA
_geom_hbond_angle_DHA
_geom_hbond_publ_flag
N1 H1B O2 1_455 0.88 2.05 2.931(2) 175 yes
C4 H4A O2 2_766 1.00 2.56 3.463(3) 150 yes
C17 H17B N2 2_666 0.98 2.61 3.552(2) 161 yes

loop_
_geom_torsion_atom_site_label_1
_geom_torsion_atom_site_label_2
_geom_torsion_atom_site_label_3
_geom_torsion_atom_site_label_4
_geom_torsion
_geom_torsion_publ_flag
C6 O1 C2 C3 5.7(2) ?
C6 O1 C2 C17 -174.15(14) ?
O1 C2 C3 C18 -178.53(15) ?
C17 C2 C3 C18 1.3(3) ?
O1 C2 C3 C4 1.7(3) ?
C17 C2 C3 C4 -178.44(17) ?
C2 C3 C4 C5 -8.6(2) ?
C18 C3 C4 C5 171.62(14) ?
C2 C3 C4 C7 115.52(18) ?
C18 C3 C4 C7 -64.28(18) ?
C3 C4 C5 C6 9.4(2) ?
C7 C4 C5 C6 -113.85(18) ?
C3 C4 C5 C1 -170.67(15) ?
C7 C4 C5 C1 66.1(2) ?
C1 C5 C6 N1 -3.9(3) ?
C4 C5 C6 N1 176.11(16) ?
C1 C5 C6 O1 176.71(15) ?
C4 C5 C6 O1 -3.3(3) ?
C2 O1 C6 N1 175.55(14) ?
C2 O1 C6 C5 -4.9(2) ?
C5 C4 C7 C8 85.72(19) ?
C3 C4 C7 C8 -37.0(2) ?
C5 C4 C7 C16 -95.89(18) ?
C3 C4 C7 C16 141.40(15) ?
C16 C7 C8 C9 -1.6(3) ?
C4 C7 C8 C9 176.79(15) ?
C7 C8 C9 C10 -0.9(3) ?
C8 C9 C10 C11 1.6(3) ?
C9 C10 C11 C12 -178.48(17) ?
C9 C10 C11 C16 0.3(3) ?
C10 C11 C12 C13 -179.23(18) ?
C16 C11 C12 C13 2.0(3) ?
C11 C12 C13 C14 1.8(3) ?
C12 C13 C14 C15 -3.4(3) ?
C13 C14 C15 C16 1.1(3) ?
C14 C15 C16 C11 2.7(3) ?
C14 C15 C16 C7 -177.50(16) ?
C10 C11 C16 C15 177.02(16) ?
C12 C11 C16 C15 -4.2(2) ?
C10 C11 C16 C7 -2.8(2) ?
C12 C11 C16 C7 176.01(15) ?
C8 C7 C16 C15 -176.38(16) ?
C4 C7 C16 C15 5.2(2) ?
C8 C7 C16 C11 3.4(2) ?
C4 C7 C16 C11 -174.97(14) ?
C19 O3 C18 O2 5.5(3) ?
C19 O3 C18 C3 -174.67(15) ?
C2 C3 C18 O2 171.95(17) yes
C4 C3 C18 O2 -8.2(2) ?
C2 C3 C18 O3 -7.9(2) yes
C4 C3 C18 O3 171.95(14) ?
C18 O3 C19 C20 -179.18(15) ?
C21 O4 C20 C19 171.97(15) ?
O3 C19 C20 O4 -61.9(2) ?

loop_
_cod_related_entry_id
_cod_related_entry_database
_cod_related_entry_code
1 ChemSpider 21120650
